data_4337854
loop_
_publ_author_name
'Cheng, Eddie Chung-Chin'
'Lo, Wing-Yin'
'Lee, Terence Kwok-Ming'
'Zhu, Nianyong'
'Yam, Vivian Wing-Wah'

_publ_section_title
;
 Synthesis, Characterization, and Luminescence Studies of Discrete
 Polynuclear Gold(I) Sulfido and Selenido Complexes with Intramolecular
 Aurophilic Contacts.
;
_journal_issue 7
_journal_name_full 'Inorganic chemistry'
_journal_page_first 3854
_journal_paper_doi 10.1021/ic500215d
_journal_volume 53
_journal_year 2014
_chemical_formula_moiety 'C85 H89 Au6 Cl8 F12 N3 P8 Se2'
_chemical_formula_sum 'C85 H89 Au6 Cl8 F12 N3 P8 Se2'
_chemical_formula_weight 3251.67
_chemical_name_systematic
;
 ?
;
_space_group_IT_number 15
_symmetry_cell_setting monoclinic
_symmetry_space_group_name_Hall '-C 2yc'
_symmetry_space_group_name_H-M 'C 1 2/c 1'
_atom_sites_solution_hydrogens geom
_atom_sites_solution_primary direct
_atom_sites_solution_secondary difmap
_audit_creation_method SHELXL-97
_cell_angle_alpha 90.00
_cell_angle_beta 93.08(3)
_cell_angle_gamma 90.00
_cell_formula_units_Z 4
_cell_length_a 26.670(5)
_cell_length_b 17.226(3)
_cell_length_c 22.079(4)
_cell_measurement_temperature 253(2)
_cell_volume 10129(3)
_computing_cell_refinement Scalepack
_computing_data_collection Marcontrol
_computing_data_reduction Denzo
_computing_molecular_graphics 'Ortep-3 for Windows (Farrugia, 1997)'
_computing_publication_material 'WinGX publication routines (Farrugia, 1999)'
_computing_structure_refinement 'SHELXL-97 (Sheldrick, 1997)'
_computing_structure_solution SIR-97
_diffrn_ambient_temperature 253(2)
_diffrn_measured_fraction_theta_full 0.815
_diffrn_measured_fraction_theta_max 0.815
_diffrn_measurement_device_type 'Mar IPDS mar300'
_diffrn_measurement_method Oscillation
_diffrn_radiation_monochromator graphite
_diffrn_radiation_source 'fine-focus sealed tube'
_diffrn_radiation_type MoK\a
_diffrn_radiation_wavelength 0.71069
_diffrn_reflns_av_R_equivalents 0.0555
_diffrn_reflns_av_sigmaI/netI 0.0871
_diffrn_reflns_limit_h_max 32
_diffrn_reflns_limit_h_min -31
_diffrn_reflns_limit_k_max 20
_diffrn_reflns_limit_k_min -20
_diffrn_reflns_limit_l_max 25
_diffrn_reflns_limit_l_min -24
_diffrn_reflns_number 28951
_diffrn_reflns_theta_full 25.96
_diffrn_reflns_theta_max 25.96
_diffrn_reflns_theta_min 1.41
_exptl_absorpt_coefficient_mu 9.779
_exptl_absorpt_correction_type none
_exptl_crystal_colour colorless
_exptl_crystal_density_diffrn 2.132
_exptl_crystal_density_method 'not measured'
_exptl_crystal_description prism
_exptl_crystal_F_000 6104
_exptl_crystal_size_max 0.4
_exptl_crystal_size_mid 0.25
_exptl_crystal_size_min 0.15
_refine_diff_density_max 1.347
_refine_diff_density_min -2.101
_refine_diff_density_rms 0.437
_refine_ls_extinction_method none
_refine_ls_goodness_of_fit_ref 0.947
_refine_ls_hydrogen_treatment constr
_refine_ls_matrix_type full
_refine_ls_number_parameters 520
_refine_ls_number_reflns 8079
_refine_ls_number_restraints 7
_refine_ls_restrained_S_all 0.947
_refine_ls_R_factor_all 0.0679
_refine_ls_R_factor_gt 0.0375
_refine_ls_shift/su_max 0.002
_refine_ls_shift/su_mean 0.000
_refine_ls_structure_factor_coef Fsqd
_refine_ls_weighting_details 'calc w=1/[\s^2^(Fo^2^)+(0.0540P)^2^+0.0000P] where P=(Fo^2^+2Fc^2^)/3'
_refine_ls_weighting_scheme calc
_refine_ls_wR_factor_gt 0.0940
_refine_ls_wR_factor_ref 0.1142
_reflns_number_gt 5158
_reflns_number_total 8079
_reflns_threshold_expression >2sigma(I)
_cod_data_source_file ic500215d_si_002.cif
_cod_data_source_block mar839
_cod_depositor_comments 'Adding full bibliography for 4337851--4337855.cif.'
_cod_original_sg_symbol_H-M 'C 2/c'
_cod_database_code 4337854

loop_
_symmetry_equiv_pos_as_xyz
'x, y, z'
'-x, y, -z+1/2'
'x+1/2, y+1/2, z'
'-x+1/2, y+1/2, -z+1/2'
'-x, -y, -z'
'x, -y, z-1/2'
'-x+1/2, -y+1/2, -z'
'x+1/2, -y+1/2, z-1/2'

loop_
_atom_site_label
_atom_site_type_symbol
_atom_site_fract_x
_atom_site_fract_y
_atom_site_fract_z
_atom_site_U_iso_or_equiv
_atom_site_adp_type
_atom_site_occupancy
_atom_site_symmetry_multiplicity
_atom_site_calc_flag
_atom_site_refinement_flags
_atom_site_disorder_assembly
_atom_site_disorder_group
Au1 Au 0.947912(16) 0.03719(3) 0.723125(17) 0.04161(14) Uani 1 1 d . . .
Au2 Au 0.957892(16) -0.07386(2) 0.836140(17) 0.04129(14) Uani 1 1 d . . .
Au3 Au 0.942968(16) -0.16570(3) 0.723076(17) 0.04272(14) Uani 1 1 d . . .
Se1 Se 0.95105(4) -0.06447(6) 0.64677(4) 0.0419(3) Uani 1 1 d . . .
P1 P 0.91440(11) -0.25520(17) 0.78933(13) 0.0476(7) Uani 1 1 d . A .
P2 P 0.87530(11) -0.10943(18) 0.83592(12) 0.0467(7) Uani 1 1 d . A .
P3 P 0.95109(11) 0.15123(17) 0.77546(12) 0.0465(7) Uani 1 1 d . . .
P4 P 1.1406(4) -0.4480(6) 1.0605(4) 0.210(5) Uani 1 1 d . . .
N1 N 0.8729(3) -0.2068(6) 0.8323(4) 0.057(3) Uani 1 1 d . . .
N2 N 1.0000 0.2028(7) 0.7500 0.045(3) Uani 1 2 d S . .
C1 C 0.8261(11) -0.2429(16) 0.8512(12) 0.064(7) Uiso 0.50 1 d P A 1
H1A H 0.8147 -0.2819 0.8219 0.077 Uiso 0.50 1 calc PR A 1
H1B H 0.8000 -0.2038 0.8535 0.077 Uiso 0.50 1 calc PR A 1
C2 C 0.8374(11) -0.2827(17) 0.9174(12) 0.073(8) Uiso 0.50 1 d P A 1
H2A H 0.8637 -0.3212 0.9147 0.088 Uiso 0.50 1 calc PR A 1
H2B H 0.8491 -0.2434 0.9462 0.088 Uiso 0.50 1 calc PR A 1
C3 C 0.7945(14) -0.318(2) 0.9383(16) 0.115(13) Uiso 0.50 1 d P A 1
H3A H 0.8023 -0.3409 0.9774 0.173 Uiso 0.50 1 calc PR A 1
H3B H 0.7832 -0.3580 0.9104 0.173 Uiso 0.50 1 calc PR A 1
H3C H 0.7685 -0.2802 0.9416 0.173 Uiso 0.50 1 calc PR A 1
C1' C 0.8466(11) -0.2603(18) 0.8807(14) 0.072(8) Uiso 0.50 1 d P A 2
H1'1 H 0.8641 -0.3096 0.8846 0.086 Uiso 0.50 1 calc PR A 2
H1'2 H 0.8484 -0.2351 0.9200 0.086 Uiso 0.50 1 calc PR A 2
C2' C 0.7980(13) -0.272(2) 0.8622(16) 0.117(12) Uiso 0.50 1 d P A 2
H2'1 H 0.7965 -0.3050 0.8263 0.141 Uiso 0.50 1 calc PR A 2
H2'2 H 0.7823 -0.2231 0.8515 0.141 Uiso 0.50 1 calc PR A 2
C3' C 0.7685(12) -0.3123(17) 0.9133(13) 0.080(9) Uiso 0.50 1 d P A 2
H3'1 H 0.7341 -0.3197 0.8992 0.119 Uiso 0.50 1 calc PR A 2
H3'2 H 0.7698 -0.2800 0.9487 0.119 Uiso 0.50 1 calc PR A 2
H3'3 H 0.7834 -0.3618 0.9232 0.119 Uiso 0.50 1 calc PR A 2
C4 C 0.8799(4) -0.3312(7) 0.7493(5) 0.054(3) Uani 1 1 d . . .
C5 C 0.8699(5) -0.4010(8) 0.7777(6) 0.073(4) Uani 1 1 d . A .
H5 H 0.8800 -0.4085 0.8182 0.088 Uiso 1 1 calc R . .
C6 C 0.8449(7) -0.4596(10) 0.7453(10) 0.105(6) Uani 1 1 d . . .
H6 H 0.8394 -0.5077 0.7629 0.126 Uiso 1 1 calc R A .
C7 C 0.8281(8) -0.4446(11) 0.6852(11) 0.133(8) Uani 1 1 d . A .
H7 H 0.8090 -0.4821 0.6643 0.160 Uiso 1 1 calc R . .
C8 C 0.8387(6) -0.3763(11) 0.6557(7) 0.101(5) Uani 1 1 d . . .
H8 H 0.8291 -0.3684 0.6150 0.121 Uiso 1 1 calc R A .
C9 C 0.8641(5) -0.3208(8) 0.6896(6) 0.077(4) Uani 1 1 d . A .
H9 H 0.8710 -0.2736 0.6712 0.092 Uiso 1 1 calc R . .
C10 C 0.9587(4) -0.3016(7) 0.8414(5) 0.052(3) Uani 1 1 d . . .
C11 C 0.9749(6) -0.2695(8) 0.8960(6) 0.082(5) Uani 1 1 d . A .
H11 H 0.9602 -0.2238 0.9088 0.098 Uiso 1 1 calc R . .
C12 C 1.0119(7) -0.3030(10) 0.9317(7) 0.103(6) Uani 1 1 d . . .
H12 H 1.0214 -0.2802 0.9687 0.123 Uiso 1 1 calc R A .
C13 C 1.0352(7) -0.3682(11) 0.9150(7) 0.102(5) Uani 1 1 d . A .
H13 H 1.0606 -0.3896 0.9402 0.122 Uiso 1 1 calc R . .
C14 C 1.0219(7) -0.4019(10) 0.8630(7) 0.104(6) Uani 1 1 d . . .
H14 H 1.0381 -0.4467 0.8509 0.124 Uiso 1 1 calc R A .
C15 C 0.9826(6) -0.3684(10) 0.8257(6) 0.091(5) Uani 1 1 d . A .
H15 H 0.9727 -0.3927 0.7894 0.109 Uiso 1 1 calc R . .
C16 C 0.8336(4) -0.0720(7) 0.7762(5) 0.046(3) Uani 1 1 d . . .
C17 C 0.8127(5) -0.1186(9) 0.7314(6) 0.074(4) Uani 1 1 d . A .
H17 H 0.8193 -0.1716 0.7327 0.089 Uiso 1 1 calc R . .
C18 C 0.7814(6) -0.0889(12) 0.6829(6) 0.096(6) Uani 1 1 d . . .
H18 H 0.7685 -0.1210 0.6519 0.116 Uiso 1 1 calc R A .
C19 C 0.7707(6) -0.0101(14) 0.6833(8) 0.108(7) Uani 1 1 d . A .
H19 H 0.7493 0.0107 0.6529 0.130 Uiso 1 1 calc R . .
C20 C 0.7911(6) 0.0378(11) 0.7280(8) 0.101(6) Uani 1 1 d . . .
H20 H 0.7844 0.0908 0.7277 0.121 Uiso 1 1 calc R A .
C21 C 0.8217(5) 0.0049(9) 0.7732(6) 0.081(4) Uani 1 1 d . A .
H21 H 0.8351 0.0372 0.8037 0.098 Uiso 1 1 calc R . .
C22 C 0.8472(5) -0.0836(6) 0.9050(5) 0.052(3) Uani 1 1 d . . .
C23 C 0.8771(6) -0.0790(7) 0.9580(5) 0.072(4) Uani 1 1 d . A .
H23 H 0.9111 -0.0903 0.9573 0.087 Uiso 1 1 calc R . .
C24 C 0.8571(8) -0.0580(10) 1.0116(6) 0.107(7) Uani 1 1 d . . .
H24 H 0.8778 -0.0538 1.0467 0.129 Uiso 1 1 calc R A .
C25 C 0.8066(9) -0.0432(10) 1.0139(9) 0.116(8) Uani 1 1 d . A .
H25 H 0.7934 -0.0305 1.0507 0.139 Uiso 1 1 calc R . .
C26 C 0.7758(7) -0.0471(9) 0.9629(9) 0.098(5) Uani 1 1 d . . .
H26 H 0.7416 -0.0371 0.9646 0.117 Uiso 1 1 calc R A .
C27 C 0.7957(6) -0.0657(8) 0.9091(7) 0.079(4) Uani 1 1 d . A .
H27 H 0.7748 -0.0667 0.8740 0.094 Uiso 1 1 calc R . .
C28 C 1.0092(11) 0.2890(15) 0.7673(10) 0.066(8) Uiso 0.50 1 d P . .
C29 C 0.9951(12) 0.3366(19) 0.7147(13) 0.086(9) Uiso 0.50 1 d P . .
C30 C 1.0000 0.4244(18) 0.7500 0.153(12) Uiso 1 2 d S . .
C31 C 0.8955(5) 0.2102(8) 0.7606(6) 0.066(3) Uani 1 1 d . . .
C32 C 0.8701(5) 0.2049(9) 0.7045(7) 0.085(4) Uani 1 1 d . . .
H32 H 0.8812 0.1699 0.6761 0.102 Uiso 1 1 calc R . .
C33 C 0.8288(7) 0.2501(12) 0.6897(10) 0.129(7) Uani 1 1 d . . .
H33 H 0.8104 0.2433 0.6532 0.155 Uiso 1 1 calc R . .
C34 C 0.8152(8) 0.3067(14) 0.7313(13) 0.147(9) Uani 1 1 d . . .
H34 H 0.7896 0.3414 0.7205 0.176 Uiso 1 1 calc R . .
C35 C 0.8395(8) 0.3114(11) 0.7882(10) 0.121(7) Uani 1 1 d . . .
H35 H 0.8281 0.3461 0.8167 0.145 Uiso 1 1 calc R . .
C36 C 0.8804(6) 0.2653(8) 0.8029(7) 0.089(5) Uani 1 1 d . . .
H36 H 0.8978 0.2705 0.8403 0.106 Uiso 1 1 calc R . .
C37 C 0.9618(5) 0.1451(6) 0.8575(5) 0.052(3) Uani 1 1 d . . .
C38 C 1.0059(6) 0.1702(9) 0.8842(5) 0.082(5) Uani 1 1 d . . .
H38 H 1.0296 0.1947 0.8613 0.099 Uiso 1 1 calc R . .
C39 C 1.0157(7) 0.1586(11) 0.9477(6) 0.114(6) Uani 1 1 d . . .
H39 H 1.0458 0.1752 0.9667 0.137 Uiso 1 1 calc R . .
C40 C 0.9804(9) 0.1232(11) 0.9799(7) 0.117(7) Uani 1 1 d . . .
H40 H 0.9873 0.1133 1.0209 0.141 Uiso 1 1 calc R . .
C41 C 0.9351(8) 0.1016(8) 0.9540(6) 0.097(6) Uani 1 1 d . . .
H41 H 0.9108 0.0801 0.9775 0.117 Uiso 1 1 calc R . .
C42 C 0.9257(6) 0.1123(8) 0.8914(6) 0.094(5) Uani 1 1 d . . .
H42 H 0.8950 0.0972 0.8730 0.113 Uiso 1 1 calc R . .
C43 C 0.8218(9) 0.2316(13) 0.9792(11) 0.180(10) Uani 1 1 d . . .
H43A H 0.8009 0.2766 0.9859 0.216 Uiso 1 1 calc R . .
H43B H 0.8526 0.2499 0.9627 0.216 Uiso 1 1 calc R . .
Cl1 Cl 0.8365(3) 0.1875(4) 1.0489(3) 0.207(3) Uani 1 1 d . . .
Cl2 Cl 0.7919(3) 0.1740(5) 0.9277(4) 0.201(3) Uani 1 1 d . . .
F1 F 1.0928(10) -0.4991(16) 1.0486(10) 0.326(11) Uiso 1 1 d . . .
F2 F 1.1117(8) -0.3705(13) 1.0568(8) 0.251(8) Uiso 1 1 d . . .
F3 F 1.1500(6) -0.4450(8) 0.9907(7) 0.185(5) Uiso 1 1 d . . .
F4 F 1.1690(10) -0.5306(15) 1.0712(10) 0.305(10) Uiso 1 1 d . . .
F5 F 1.1327(12) -0.4580(17) 1.1304(15) 0.404(16) Uiso 1 1 d . . .
F6 F 1.1946(7) -0.4040(10) 1.0751(7) 0.212(6) Uiso 1 1 d . . .
Cl3 Cl 0.9912(5) -0.4047(8) 1.0701(6) 0.166(5) Uiso 0.50 1 d PD B 1
Cl4 Cl 0.8976(11) -0.3497(15) 1.0752(12) 0.254(10) Uiso 0.50 1 d PD B 1
C44 C 0.9369(12) -0.396(3) 1.036(2) 0.18(2) Uiso 0.50 1 d PD B 1
H44A H 0.9403 -0.3690 0.9983 0.211 Uiso 0.50 1 calc PR B 1
H44B H 0.9236 -0.4472 1.0272 0.211 Uiso 0.50 1 calc PR B 1
Cl3' Cl 0.8790(6) -0.2865(11) 1.0486(8) 0.212(6) Uiso 0.50 1 d PD C 2
Cl4' Cl 0.8922(8) -0.4166(12) 1.1098(9) 0.261(9) Uiso 0.50 1 d PD C 2
C44' C 0.914(4) -0.363(4) 1.058(5) 0.46(12) Uiso 0.50 1 d PD C 2
H44C H 0.9480 -0.3472 1.0689 0.552 Uiso 0.50 1 calc PR C 2
H44D H 0.9140 -0.3913 1.0198 0.552 Uiso 0.50 1 calc PR C 2

loop_
_atom_site_aniso_label
_atom_site_aniso_U_11
_atom_site_aniso_U_22
_atom_site_aniso_U_33
_atom_site_aniso_U_23
_atom_site_aniso_U_13
_atom_site_aniso_U_12
Au1 0.0422(3) 0.0426(3) 0.0399(2) -0.00150(18) 0.00117(18) 0.0004(2)
Au2 0.0418(3) 0.0433(3) 0.0388(2) 0.00039(18) 0.00240(17) -0.0019(2)
Au3 0.0425(3) 0.0453(3) 0.0405(2) -0.00151(18) 0.00360(18) -0.0039(2)
Se1 0.0424(6) 0.0491(7) 0.0337(5) -0.0019(5) -0.0014(4) -0.0006(5)
P1 0.0494(19) 0.0424(19) 0.0511(17) -0.0008(13) 0.0047(14) -0.0076(15)
P2 0.0450(18) 0.049(2) 0.0465(16) -0.0006(13) 0.0088(13) -0.0071(15)
P3 0.054(2) 0.0404(19) 0.0456(16) -0.0011(13) 0.0097(13) 0.0018(15)
P4 0.265(12) 0.211(10) 0.145(7) 0.015(6) -0.084(7) -0.063(9)
N1 0.057(6) 0.058(7) 0.058(6) 0.005(5) 0.023(5) -0.013(5)
N2 0.052(8) 0.032(8) 0.051(7) 0.000 0.010(6) 0.000
C4 0.048(7) 0.058(9) 0.055(7) -0.012(6) 0.001(6) -0.012(6)
C5 0.070(10) 0.057(9) 0.093(10) -0.008(8) 0.005(8) -0.017(8)
C6 0.111(15) 0.071(12) 0.134(16) 0.000(11) 0.021(12) -0.021(11)
C7 0.126(18) 0.093(16) 0.18(2) -0.050(15) 0.013(16) -0.061(13)
C8 0.111(14) 0.105(15) 0.083(10) -0.027(10) -0.016(9) -0.037(12)
C9 0.076(10) 0.073(11) 0.078(9) -0.014(7) -0.015(8) -0.013(8)
C10 0.049(7) 0.051(8) 0.055(7) 0.004(6) 0.005(6) -0.004(6)
C11 0.130(14) 0.043(9) 0.069(9) 0.000(7) -0.024(9) 0.002(9)
C12 0.147(17) 0.077(12) 0.079(10) 0.016(9) -0.040(11) -0.009(12)
C13 0.116(15) 0.100(14) 0.086(11) 0.023(10) -0.027(10) 0.021(12)
C14 0.121(15) 0.104(14) 0.085(11) -0.010(10) -0.009(10) 0.049(12)
C15 0.110(13) 0.115(14) 0.047(8) 0.005(8) 0.000(8) 0.031(11)
C16 0.044(7) 0.040(8) 0.055(7) 0.004(6) 0.009(5) -0.002(6)
C17 0.042(8) 0.108(13) 0.074(9) 0.007(8) 0.011(7) -0.001(8)
C18 0.055(10) 0.17(2) 0.058(9) -0.010(10) -0.005(7) 0.017(11)
C19 0.047(10) 0.19(2) 0.091(12) 0.051(14) -0.002(8) 0.003(13)
C20 0.077(12) 0.112(15) 0.113(14) 0.043(11) -0.006(10) -0.003(11)
C21 0.048(9) 0.087(12) 0.106(11) 0.042(9) -0.027(7) -0.010(8)
C22 0.060(8) 0.043(8) 0.053(7) -0.001(5) 0.017(6) -0.013(6)
C23 0.093(11) 0.080(11) 0.046(7) -0.012(6) 0.018(7) -0.018(8)
C24 0.153(19) 0.121(16) 0.051(9) -0.019(8) 0.037(10) -0.057(13)
C25 0.17(2) 0.091(14) 0.090(14) -0.028(10) 0.068(14) -0.037(14)
C26 0.093(13) 0.087(13) 0.117(14) -0.009(10) 0.049(11) 0.010(10)
C27 0.072(10) 0.068(10) 0.099(11) 0.012(8) 0.029(8) -0.001(8)
C31 0.052(8) 0.055(9) 0.090(10) 0.010(7) 0.009(7) 0.016(7)
C32 0.064(10) 0.089(12) 0.102(11) 0.005(9) -0.005(8) 0.024(9)
C33 0.103(16) 0.114(17) 0.170(19) 0.040(14) 0.008(13) 0.054(13)
C34 0.099(17) 0.13(2) 0.21(3) 0.050(19) 0.015(17) 0.063(15)
C35 0.111(17) 0.092(15) 0.164(19) -0.013(14) 0.045(14) 0.041(13)
C36 0.098(13) 0.071(11) 0.098(11) -0.005(8) 0.013(9) 0.034(10)
C37 0.076(9) 0.033(7) 0.051(7) 0.006(5) 0.026(6) 0.004(6)
C38 0.078(11) 0.121(14) 0.049(8) -0.011(7) 0.010(7) 0.001(10)
C39 0.152(18) 0.144(17) 0.046(10) 0.008(9) 0.000(9) 0.015(14)
C40 0.20(2) 0.103(15) 0.053(10) -0.005(9) 0.008(12) -0.018(15)
C41 0.18(2) 0.059(10) 0.056(10) -0.012(7) 0.041(10) -0.035(11)
C42 0.133(15) 0.077(12) 0.075(10) -0.019(8) 0.034(9) -0.032(10)
C43 0.19(3) 0.13(2) 0.23(3) -0.01(2) 0.03(2) -0.019(19)
Cl1 0.308(11) 0.169(7) 0.151(6) -0.001(5) 0.068(6) 0.010(7)
Cl2 0.169(7) 0.218(9) 0.215(7) -0.035(6) 0.014(5) -0.042(6)

loop_
_atom_type_symbol
_atom_type_description
_atom_type_scat_dispersion_real
_atom_type_scat_dispersion_imag
_atom_type_scat_source
Au Au -2.0133 8.8022 'International Tables Vol C Tables 4.2.6.8 and 6.1.1.4'
Se Se -0.0929 2.2259 'International Tables Vol C Tables 4.2.6.8 and 6.1.1.4'
P P 0.1023 0.0942 'International Tables Vol C Tables 4.2.6.8 and 6.1.1.4'
N N 0.0061 0.0033 'International Tables Vol C Tables 4.2.6.8 and 6.1.1.4'
C C 0.0033 0.0016 'International Tables Vol C Tables 4.2.6.8 and 6.1.1.4'
Cl Cl 0.1484 0.1585 'International Tables Vol C Tables 4.2.6.8 and 6.1.1.4'
F F 0.0171 0.0103 'International Tables Vol C Tables 4.2.6.8 and 6.1.1.4'
H H 0.0000 0.0000 'International Tables Vol C Tables 4.2.6.8 and 6.1.1.4'

loop_
_geom_angle_atom_site_label_1
_geom_angle_atom_site_label_2
_geom_angle_atom_site_label_3
_geom_angle
_geom_angle_site_symmetry_1
_geom_angle_site_symmetry_3
P3 Au1 Se1 165.78(7) . .
P3 Au1 Au1 77.78(8) . 2_756
Se1 Au1 Au1 102.18(3) . 2_756
P3 Au1 Au2 97.06(7) . .
Se1 Au1 Au2 96.16(3) . .
Au1 Au1 Au2 69.17(2) 2_756 .
P2 Au2 Se1 165.42(8) . 2_756
P2 Au2 Au3 76.67(7) . .
Se1 Au2 Au3 104.64(4) 2_756 .
P2 Au2 Au1 96.95(8) . .
Se1 Au2 Au1 97.09(4) 2_756 .
Au3 Au2 Au1 69.79(2) . .
P1 Au3 Se1 165.60(8) . .
P1 Au3 Au2 81.68(7) . .
Se1 Au3 Au2 100.78(3) . .
P1 Au3 Au3 96.03(8) . 2_756
Se1 Au3 Au3 97.97(3) . 2_756
Au2 Au3 Au3 66.79(3) . 2_756
Au1 Se1 Au3 91.62(4) . .
Au1 Se1 Au2 90.66(4) . 2_756
Au3 Se1 Au2 88.28(4) . 2_756
N1 P1 C10 106.6(5) . .
N1 P1 C4 107.3(5) . .
C10 P1 C4 107.0(6) . .
N1 P1 Au3 105.9(3) . .
C10 P1 Au3 118.7(4) . .
C4 P1 Au3 110.8(4) . .
N1 P2 C22 105.8(5) . .
N1 P2 C16 107.6(5) . .
C22 P2 C16 105.3(6) . .
N1 P2 Au2 107.6(3) . .
C22 P2 Au2 112.3(4) . .
C16 P2 Au2 117.6(4) . .
N2 P3 C31 106.4(5) . .
N2 P3 C37 106.1(4) . .
C31 P3 C37 107.1(6) . .
N2 P3 Au1 106.9(3) . .
C31 P3 Au1 112.6(5) . .
C37 P3 Au1 117.0(4) . .
F2 P4 F1 94.4(15) . .
F2 P4 F3 91.4(9) . .
F1 P4 F3 91.4(10) . .
F2 P4 F5 93.1(15) . .
F1 P4 F5 87.3(15) . .
F3 P4 F5 175.4(16) . .
F2 P4 F4 174.3(14) . .
F1 P4 F4 84.3(14) . .
F3 P4 F4 94.2(12) . .
F5 P4 F4 81.3(13) . .
F2 P4 F6 92.4(11) . .
F1 P4 F6 173.1(15) . .
F3 P4 F6 89.5(10) . .
F5 P4 F6 91.2(13) . .
F4 P4 F6 88.8(12) . .
C1 N1 C1' 33.0(12) . .
C1 N1 P2 115.9(13) . .
C1' N1 P2 124.0(12) . .
C1 N1 P1 122.3(13) . .
C1' N1 P1 114.1(12) . .
P2 N1 P1 119.2(5) . .
C28 N2 C28 33.2(17) . 2_756
C28 N2 P3 122.2(11) . .
C28 N2 P3 117.9(12) 2_756 .
C28 N2 P3 117.9(12) . 2_756
C28 N2 P3 122.2(11) 2_756 2_756
P3 N2 P3 117.0(7) . 2_756
N1 C1 C2 108(2) . .
C3 C2 C1 111(3) . .
C2' C1' N1 109(3) . .
C1' C2' C3' 111(3) . .
C9 C4 C5 119.4(12) . .
C9 C4 P1 119.8(10) . .
C5 C4 P1 120.8(10) . .
C4 C5 C6 119.7(15) . .
C5 C6 C7 118.2(16) . .
C8 C7 C6 122.8(16) . .
C9 C8 C7 116.3(16) . .
C8 C9 C4 123.3(14) . .
C15 C10 C11 115.6(12) . .
C15 C10 P1 120.8(9) . .
C11 C10 P1 123.3(10) . .
C12 C11 C10 121.5(14) . .
C13 C12 C11 121.9(15) . .
C14 C13 C12 120.0(16) . .
C13 C14 C15 118.8(16) . .
C10 C15 C14 122.2(14) . .
C21 C16 C17 116.7(12) . .
C21 C16 P2 121.2(9) . .
C17 C16 P2 122.1(10) . .
C16 C17 C18 122.3(15) . .
C19 C18 C17 117.4(16) . .
C20 C19 C18 121.3(16) . .
C19 C20 C21 117.9(18) . .
C16 C21 C20 124.3(16) . .
C23 C22 C27 116.9(11) . .
C23 C22 P2 119.1(10) . .
C27 C22 P2 124.0(10) . .
C24 C23 C22 120.8(15) . .
C25 C24 C23 120.4(17) . .
C26 C25 C24 120.8(16) . .
C25 C26 C27 119.0(17) . .
C26 C27 C22 122.0(16) . .
C28 C28 C29 107(3) 2_756 2_756
C28 C28 C29 37.2(16) 2_756 .
C29 C28 C29 79(4) 2_756 .
C28 C28 N2 73.4(8) 2_756 .
C29 C28 N2 160(4) 2_756 .
C29 C28 N2 108.3(16) . .
C28 C29 C28 36(2) 2_756 .
C28 C29 C29 66(3) 2_756 2_756
C28 C29 C29 35.3(14) . 2_756
C28 C29 C30 127(3) 2_756 .
C28 C29 C30 97(2) . .
C29 C29 C30 62.6(11) 2_756 .
C29 C30 C29 55(2) . 2_756
C32 C31 C36 119.8(13) . .
C32 C31 P3 118.7(10) . .
C36 C31 P3 121.3(11) . .
C33 C32 C31 121.4(16) . .
C32 C33 C34 118(2) . .
C35 C34 C33 120.7(19) . .
C36 C35 C34 120.5(18) . .
C35 C36 C31 119.1(16) . .
C38 C37 C42 120.7(12) . .
C38 C37 P3 119.9(9) . .
C42 C37 P3 119.3(11) . .
C37 C38 C39 119.4(15) . .
C40 C39 C38 118.9(18) . .
C39 C40 C41 121.9(16) . .
C40 C41 C42 119.1(15) . .
C37 C42 C41 119.8(15) . .
Cl2 C43 Cl1 114.7(14) . .
Cl4 C44 Cl3 114(3) . .
Cl3' C44' Cl4' 109(3) . .
N1 C1 H1A 110(2) . .

loop_
_geom_bond_atom_site_label_1
_geom_bond_atom_site_label_2
_geom_bond_distance
_geom_bond_site_symmetry_2
Au1 P3 2.278(3) .
Au1 Se1 2.4354(11) .
Au1 Au1 2.9620(11) 2_756
Au1 Au2 3.1441(7) .
Au2 P2 2.286(3) .
Au2 Se1 2.4428(12) 2_756
Au2 Au3 2.9642(7) .
Au3 P1 2.284(3) .
Au3 Se1 2.4423(12) .
Au3 Au3 3.2061(12) 2_756
Se1 Au2 2.4428(12) 2_756
P1 N1 1.712(9) .
P1 C10 1.792(12) .
P1 C4 1.805(11) .
P2 N1 1.681(10) .
P2 C22 1.792(11) .
P2 C16 1.798(12) .
P3 N2 1.698(7) .
P3 C31 1.813(12) .
P3 C37 1.821(11) .
P4 F2 1.54(2) .
P4 F1 1.56(3) .
P4 F3 1.576(16) .
P4 F5 1.58(3) .
P4 F4 1.62(3) .
P4 F6 1.643(18) .
N1 C1 1.47(3) .
N1 C1' 1.60(3) .
N2 C28 1.55(3) .
N2 C28 1.55(3) 2_756
N2 P3 1.698(7) 2_756
C1 C2 1.63(4) .
C2 C3 1.40(4) .
C1' C2' 1.35(4) .
C2' C3' 1.57(4) .
C4 C9 1.375(16) .
C4 C5 1.388(16) .
C5 C6 1.39(2) .
C6 C7 1.40(2) .
C7 C8 1.38(2) .
C8 C9 1.371(18) .
C10 C15 1.369(17) .
C10 C11 1.375(15) .
C11 C12 1.357(19) .
C12 C13 1.34(2) .
C13 C14 1.32(2) .
C14 C15 1.422(19) .
C16 C21 1.362(17) .
C16 C17 1.370(16) .
C17 C18 1.417(19) .
C18 C19 1.39(2) .
C19 C20 1.38(2) .
C20 C21 1.378(18) .
C22 C23 1.381(17) .
C22 C27 1.414(17) .
C23 C24 1.374(18) .
C24 C25 1.37(3) .
C25 C26 1.36(2) .
C26 C27 1.366(19) .
C28 C28 0.89(4) 2_756
C28 C29 0.92(3) 2_756
C28 C29 1.46(3) .
C29 C28 0.92(3) 2_756
C29 C29 1.57(6) 2_756
C29 C30 1.70(4) .
C30 C29 1.70(4) 2_756
C31 C32 1.384(17) .
C31 C36 1.405(18) .
C32 C33 1.37(2) .
C33 C34 1.40(3) .
C34 C35 1.39(3) .
C35 C36 1.37(2) .
C37 C38 1.360(17) .
C37 C42 1.373(16) .
C38 C39 1.426(17) .
C39 C40 1.35(2) .
C40 C41 1.36(2) .
C41 C42 1.403(19) .
C43 Cl2 1.68(2) .
C43 Cl1 1.74(2) .
Cl3 C44 1.60(3) .
Cl4 C44 1.60(4) .
Cl3' C44' 1.61(4) .
Cl4' C44' 1.61(4) .
C1 H1A 0.97(3) .
